data_4501783
loop_
_publ_author_name
'Cui, Ping'
'Chen, Zhi'
'Gao, Dongliang'
'Zhao, Bin'
'Shi, Wei'
'Cheng, Peng'

_publ_section_title
;
 Syntheses, Structures, and Photoluminescence of a Series of
 Three-Dimensional Cd(II) Frameworks with a Flexible Ligand,
 1,5-Bis(5-tetrazolo)-3-oxapentane
;
_journal_issue 10
_journal_name_full 'Crystal Growth &amp; Design'
_journal_page_first 4370
_journal_paper_doi 10.1021/cg100467p
_journal_volume 10
_journal_year 2010
_chemical_formula_sum 'C12 H16 Br2 Cd5 N28 O2'
_chemical_formula_weight 1306.35
_chemical_name_systematic
; 
 ? 
;
_space_group_IT_number 2
_symmetry_cell_setting triclinic
_symmetry_space_group_name_Hall '-P 1'
_symmetry_space_group_name_H-M 'P -1'
_atom_sites_solution_hydrogens geom
_atom_sites_solution_primary direct
_atom_sites_solution_secondary difmap
_audit_creation_method SHELXL-97
_cell_angle_alpha 93.53(3)
_cell_angle_beta 106.74(3)
_cell_angle_gamma 109.18(3)
_cell_formula_units_Z 1
_cell_length_a 8.0685(16)
_cell_length_b 8.3110(17)
_cell_length_c 13.313(3)
_cell_measurement_reflns_used 1989
_cell_measurement_temperature 113(2)
_cell_measurement_theta_max 27.8884
_cell_measurement_theta_min 1.6216
_cell_volume 795.3(4)
_computing_cell_refinement CrystalClear
_computing_data_collection CrystalClear
_computing_data_reduction CrystalClear
_computing_molecular_graphics 'Bruker SHELXTL'
_computing_publication_material 'Bruker SHELXTL'
_computing_structure_refinement 'SHELXL-97 (Sheldrick, 1997)'
_computing_structure_solution 'SHELXS-97 (Sheldrick, 1990)'
_diffrn_ambient_temperature 113(2)
_diffrn_measured_fraction_theta_full 0.999
_diffrn_measured_fraction_theta_max 0.999
_diffrn_measurement_device_type 'Rigaku Saturn'
_diffrn_measurement_method \w
_diffrn_radiation_monochromator confocal
_diffrn_radiation_source 'Rotating anode'
_diffrn_radiation_type MoK\a
_diffrn_radiation_wavelength 0.71073
_diffrn_reflns_av_R_equivalents 0.0897
_diffrn_reflns_av_sigmaI/netI 0.0990
_diffrn_reflns_limit_h_max 9
_diffrn_reflns_limit_h_min -9
_diffrn_reflns_limit_k_max 9
_diffrn_reflns_limit_k_min -9
_diffrn_reflns_limit_l_max 15
_diffrn_reflns_limit_l_min -15
_diffrn_reflns_number 8279
_diffrn_reflns_theta_full 25.01
_diffrn_reflns_theta_max 25.01
_diffrn_reflns_theta_min 2.63
_diffrn_standards_decay_% 0
_diffrn_standards_interval_count 0
_diffrn_standards_interval_time 0
_diffrn_standards_number 0
_exptl_absorpt_coefficient_mu 5.867
_exptl_absorpt_correction_T_max 0.3866
_exptl_absorpt_correction_T_min 0.2025
_exptl_absorpt_correction_type multi-scan
_exptl_absorpt_process_details CrystalClear
_exptl_crystal_colour Colorless
_exptl_crystal_density_diffrn 2.728
_exptl_crystal_density_method 'not measured'
_exptl_crystal_description Block
_exptl_crystal_F_000 610
_exptl_crystal_size_max 0.40
_exptl_crystal_size_mid 0.20
_exptl_crystal_size_min 0.20
_refine_diff_density_max 2.537
_refine_diff_density_min -2.020
_refine_diff_density_rms 0.266
_refine_ls_extinction_method none
_refine_ls_goodness_of_fit_ref 1.054
_refine_ls_hydrogen_treatment constr
_refine_ls_matrix_type full
_refine_ls_number_parameters 251
_refine_ls_number_reflns 2794
_refine_ls_number_restraints 96
_refine_ls_restrained_S_all 1.046
_refine_ls_R_factor_all 0.0805
_refine_ls_R_factor_gt 0.0532
_refine_ls_shift/su_max 0.000
_refine_ls_shift/su_mean 0.000
_refine_ls_structure_factor_coef Fsqd
_refine_ls_weighting_details 'calc w=1/[\s^2^(Fo^2^)+(0.0675P)^2^+0.5203P] where P=(Fo^2^+2Fc^2^)/3'
_refine_ls_weighting_scheme calc
_refine_ls_wR_factor_gt 0.1280
_refine_ls_wR_factor_ref 0.1397
_reflns_number_gt 1977
_reflns_number_total 2794
_reflns_threshold_expression >2sigma(I)
_cod_data_source_file cg100467p_si_002.cif
_cod_data_source_block 3
_cod_original_cell_volume 795.3(3)
_cod_original_sg_symbol_H-M p-1
_cod_database_code 4501783

loop_
_symmetry_equiv_pos_as_xyz
'x, y, z'
'-x, -y, -z'

loop_
_atom_site_label
_atom_site_type_symbol
_atom_site_fract_x
_atom_site_fract_y
_atom_site_fract_z
_atom_site_U_iso_or_equiv
_atom_site_adp_type
_atom_site_occupancy
_atom_site_symmetry_multiplicity
_atom_site_calc_flag
_atom_site_refinement_flags
_atom_site_disorder_assembly
_atom_site_disorder_group
Cd1 Cd 0.5000 1.0000 0.5000 0.0152(3) Uani 1 2 d S . .
Cd2 Cd 1.00664(11) 0.69649(10) 0.39551(7) 0.0136(2) Uani 1 1 d . . .
Cd3 Cd 0.55002(12) 0.49825(11) 0.14659(7) 0.0160(2) Uani 1 1 d . . .
Br1 Br 0.3937(2) 0.6772(2) 0.00766(11) 0.0402(4) Uani 1 1 d . . .
C1 C 0.2327(16) 0.5386(15) 0.2593(9) 0.018(3) Uani 1 1 d . . .
C2 C 0.0738(17) 0.3868(17) 0.1938(11) 0.031(3) Uani 1 1 d . A .
H2A H 0.0453 0.3004 0.2403 0.037 Uiso 1 1 calc R . .
H2B H -0.0347 0.4226 0.1694 0.037 Uiso 1 1 calc R . .
C3 C 0.091(2) 0.3024(19) 0.1022(12) 0.038(4) Uani 1 1 d . . .
H3A H 0.0953 0.3805 0.0490 0.045 Uiso 1 1 calc R A .
H3B H -0.0217 0.1973 0.0702 0.045 Uiso 1 1 calc R . .
C4 C 0.227(2) 0.1001(18) 0.1707(11) 0.038(4) Uani 1 1 d . . .
H4A H 0.1245 0.0012 0.1201 0.046 Uiso 1 1 calc R A .
H4B H 0.1936 0.1182 0.2352 0.046 Uiso 1 1 calc R . .
C5 C 0.4038(18) 0.0611(16) 0.2002(10) 0.027(3) Uani 1 1 d . A .
H5A H 0.3777 -0.0532 0.2230 0.033 Uiso 1 1 calc R . .
H5B H 0.4407 0.0528 0.1359 0.033 Uiso 1 1 calc R . .
C6 C 0.5641(16) 0.1924(14) 0.2870(9) 0.016(3) Uani 1 1 d . . .
N1 N 0.4119(13) 0.5829(12) 0.2588(8) 0.017(2) Uani 1 1 d . A .
N2 N 0.5110(12) 0.7217(11) 0.3318(8) 0.016(2) Uani 1 1 d . . .
N3 N 0.4051(14) 0.7604(12) 0.3770(8) 0.022(2) Uani 1 1 d . . .
N4 N 0.2274(13) 0.6470(11) 0.3336(8) 0.016(2) Uani 1 1 d . . .
N5 N 0.6641(13) 0.3415(11) 0.2738(8) 0.016(2) Uani 1 1 d . A .
N6 N 0.7966(13) 0.4150(11) 0.3675(7) 0.016(2) Uani 1 1 d . A .
N7 N 0.7728(14) 0.3150(13) 0.4367(8) 0.018(2) Uani 1 1 d . . .
N8 N 0.6250(13) 0.1707(12) 0.3870(8) 0.018(2) Uani 1 1 d . . .
N9 N 0.8357(18) 0.7314(12) 0.2283(10) 0.0104(15) Uani 0.816(10) 1 d PDU A 1
N10 N 0.8198(15) 0.8629(11) 0.2300(9) 0.0108(14) Uani 0.816(10) 1 d PDU A 1
N11 N 0.8105(15) 0.9969(11) 0.2201(9) 0.0133(16) Uani 0.816(10) 1 d PDU A 1
N9' N 0.804(7) 0.704(6) 0.256(4) 0.0105(15) Uani 0.184(10) 1 d PDU A 2
N10' N 0.864(7) 0.783(6) 0.198(3) 0.0105(15) Uani 0.184(10) 1 d PDU A 2
N11' N 0.934(6) 0.875(5) 0.147(3) 0.0110(17) Uani 0.184(10) 1 d PDU A 2
N12 N 0.1976(13) 0.9930(11) 0.4261(8) 0.019(2) Uani 1 1 d . . .
N13 N 0.1552(13) 1.1101(13) 0.4523(7) 0.018(2) Uani 1 1 d . . .
N14 N 0.1164(14) 1.2252(13) 0.4746(9) 0.025(3) Uani 1 1 d . . .
O1 O 0.2553(11) 0.2519(10) 0.1232(7) 0.025(2) Uani 1 1 d . A .

loop_
_atom_site_aniso_label
_atom_site_aniso_U_11
_atom_site_aniso_U_22
_atom_site_aniso_U_33
_atom_site_aniso_U_23
_atom_site_aniso_U_13
_atom_site_aniso_U_12
Cd1 0.0134(7) 0.0102(6) 0.0219(7) 0.0016(5) 0.0089(5) 0.0016(5)
Cd2 0.0113(5) 0.0129(4) 0.0150(5) 0.0025(4) 0.0039(4) 0.0027(4)
Cd3 0.0141(5) 0.0206(5) 0.0122(5) 0.0044(4) 0.0038(4) 0.0050(4)
Br1 0.0495(10) 0.0501(9) 0.0255(8) 0.0083(7) 0.0110(7) 0.0245(8)
C1 0.018(7) 0.018(6) 0.019(7) 0.000(5) 0.005(5) 0.008(5)
C2 0.017(8) 0.038(8) 0.034(8) -0.003(7) 0.003(6) 0.013(7)
C3 0.032(9) 0.040(8) 0.039(9) -0.009(7) 0.010(7) 0.015(7)
C4 0.055(11) 0.034(8) 0.019(7) 0.006(7) 0.009(7) 0.009(8)
C5 0.028(8) 0.027(7) 0.016(7) -0.001(6) -0.003(6) 0.006(6)
C6 0.024(7) 0.010(5) 0.015(6) -0.002(5) 0.007(5) 0.006(5)
N1 0.015(6) 0.014(5) 0.019(6) -0.006(4) 0.006(4) 0.004(4)
N2 0.013(6) 0.016(5) 0.023(6) 0.000(5) 0.011(5) 0.006(5)
N3 0.026(6) 0.014(5) 0.023(6) 0.004(5) 0.009(5) 0.003(5)
N4 0.015(6) 0.008(4) 0.021(5) 0.003(4) 0.009(5) -0.004(4)
N5 0.014(6) 0.008(4) 0.019(5) 0.006(4) 0.005(4) -0.004(4)
N6 0.022(6) 0.014(5) 0.017(5) 0.005(4) 0.007(5) 0.012(5)
N7 0.019(6) 0.023(5) 0.020(6) 0.010(5) 0.012(5) 0.010(5)
N8 0.007(5) 0.014(5) 0.021(6) -0.007(4) 0.000(4) -0.006(4)
N9 0.0102(15) 0.0105(15) 0.0107(16) 0.0016(7) 0.0032(8) 0.0042(8)
N10 0.0106(15) 0.0108(15) 0.0108(15) 0.0020(6) 0.0034(7) 0.0039(8)
N11 0.0128(18) 0.0128(18) 0.0134(18) 0.0028(9) 0.0034(10) 0.0043(10)
N9' 0.0104(16) 0.0106(15) 0.0106(16) 0.0018(7) 0.0034(8) 0.0040(8)
N10' 0.0104(16) 0.0106(15) 0.0106(16) 0.0019(7) 0.0034(7) 0.0040(8)
N11' 0.0110(18) 0.0110(18) 0.0110(18) 0.0020(9) 0.0034(9) 0.0038(10)
N12 0.019(6) 0.013(5) 0.032(6) 0.008(5) 0.011(5) 0.012(5)
N13 0.007(5) 0.030(6) 0.011(5) 0.012(5) 0.002(4) -0.005(5)
N14 0.022(6) 0.026(6) 0.031(7) -0.007(5) 0.006(5) 0.017(5)
O1 0.020(5) 0.020(4) 0.024(5) -0.001(4) 0.004(4) -0.004(4)

loop_
_atom_type_symbol
_atom_type_description
_atom_type_scat_dispersion_real
_atom_type_scat_dispersion_imag
_atom_type_scat_source
C C 0.0033 0.0016 'International Tables Vol C Tables 4.2.6.8 and 6.1.1.4'
H H 0.0000 0.0000 'International Tables Vol C Tables 4.2.6.8 and 6.1.1.4'
O O 0.0106 0.0060 'International Tables Vol C Tables 4.2.6.8 and 6.1.1.4'
N N 0.0061 0.0033 'International Tables Vol C Tables 4.2.6.8 and 6.1.1.4'
Br Br -0.2901 2.4595 'International Tables Vol C Tables 4.2.6.8 and 6.1.1.4'
Cd Cd -0.8075 1.2024 'International Tables Vol C Tables 4.2.6.8 and 6.1.1.4'

loop_
_geom_angle_atom_site_label_1
_geom_angle_atom_site_label_2
_geom_angle_atom_site_label_3
_geom_angle
_geom_angle_site_symmetry_1
_geom_angle_site_symmetry_3
N3 Cd1 N3 180.000(3) . 2_676
N3 Cd1 N12 84.7(3) . .
N3 Cd1 N12 95.3(3) 2_676 .
N3 Cd1 N12 95.3(3) . 2_676
N3 Cd1 N12 84.7(3) 2_676 2_676
N12 Cd1 N12 180.000(2) . 2_676
N3 Cd1 N8 90.1(3) . 1_565
N3 Cd1 N8 89.9(3) 2_676 1_565
N12 Cd1 N8 96.3(3) . 1_565
N12 Cd1 N8 83.7(3) 2_676 1_565
N3 Cd1 N8 89.9(3) . 2_666
N3 Cd1 N8 90.1(3) 2_676 2_666
N12 Cd1 N8 83.7(3) . 2_666
N12 Cd1 N8 96.3(3) 2_676 2_666
N8 Cd1 N8 180.0(4) 1_565 2_666
N9' Cd2 N4 103.7(12) . 1_655
N9' Cd2 N6 81.1(12) . .
N4 Cd2 N6 100.2(3) 1_655 .
N9' Cd2 N9 12.3(11) . .
N4 Cd2 N9 93.4(4) 1_655 .
N6 Cd2 N9 89.6(4) . .
N9' Cd2 N12 96.2(12) . 1_655
N4 Cd2 N12 85.2(3) 1_655 1_655
N6 Cd2 N12 174.4(3) . 1_655
N9 Cd2 N12 88.6(4) . 1_655
N9' Cd2 N14 99.4(12) . 2_676
N4 Cd2 N14 156.2(3) 1_655 2_676
N6 Cd2 N14 88.8(3) . 2_676
N9 Cd2 N14 108.7(4) . 2_676
N12 Cd2 N14 86.7(3) 1_655 2_676
N9' Cd2 N7 176.2(11) . 2_766
N4 Cd2 N7 79.9(3) 1_655 2_766
N6 Cd2 N7 97.2(3) . 2_766
N9 Cd2 N7 171.2(4) . 2_766
N12 Cd2 N7 85.2(3) 1_655 2_766
N14 Cd2 N7 77.2(3) 2_676 2_766
N9' Cd3 N1 83.0(11) . .
N9' Cd3 N5 78.4(11) . .
N1 Cd3 N5 89.1(3) . .
N9' Cd3 N9 12.8(9) . .
N1 Cd3 N9 92.9(4) . .
N5 Cd3 N9 86.8(3) . .
N9' Cd3 O1 148.2(9) . .
N1 Cd3 O1 73.1(3) . .
N5 Cd3 O1 80.4(3) . .
N9 Cd3 O1 161.1(4) . .
N9' Cd3 Br1 114.6(11) . 2_665
N1 Cd3 Br1 162.2(2) . 2_665
N5 Cd3 Br1 91.9(2) . 2_665
N9 Cd3 Br1 104.9(3) . 2_665
O1 Cd3 Br1 89.49(19) . 2_665
N9' Cd3 Br1 103.0(11) . .
N1 Cd3 Br1 86.2(2) . .
N5 Cd3 Br1 174.8(2) . .
N9 Cd3 Br1 95.5(2) . .
O1 Cd3 Br1 96.3(2) . .
Br1 Cd3 Br1 91.97(5) 2_665 .
Cd3 Br1 Cd3 88.03(5) 2_665 .
N4 C1 N1 109.2(10) . .
N4 C1 C2 124.8(11) . .
N1 C1 C2 125.8(10) . .
C3 C2 C1 117.9(12) . .
C3 C2 H2A 107.8 . .
C1 C2 H2A 107.8 . .
C3 C2 H2B 107.8 . .
C1 C2 H2B 107.8 . .
H2A C2 H2B 107.2 . .
C2 C3 O1 115.1(12) . .
C2 C3 H3A 108.5 . .
O1 C3 H3A 108.5 . .
C2 C3 H3B 108.5 . .
O1 C3 H3B 108.5 . .
H3A C3 H3B 107.5 . .
O1 C4 C5 109.2(12) . .
O1 C4 H4A 109.8 . .
C5 C4 H4A 109.8 . .
O1 C4 H4B 109.8 . .
C5 C4 H4B 109.8 . .
H4A C4 H4B 108.3 . .
C6 C5 C4 114.6(10) . .
C6 C5 H5A 108.6 . .
C4 C5 H5A 108.6 . .
C6 C5 H5B 108.6 . .
C4 C5 H5B 108.6 . .
H5A C5 H5B 107.6 . .
N5 C6 N8 110.6(10) . .
N5 C6 C5 124.4(11) . .
N8 C6 C5 125.0(11) . .
N2 N1 C1 106.3(8) . .
N2 N1 Cd3 118.2(7) . .
C1 N1 Cd3 134.6(7) . .
N3 N2 N1 109.1(9) . .
N2 N3 N4 110.6(9) . .
N2 N3 Cd1 123.8(7) . .
N4 N3 Cd1 125.3(7) . .
C1 N4 N3 104.8(9) . .
C1 N4 Cd2 137.7(8) . 1_455
N3 N4 Cd2 117.4(7) . 1_455
C6 N5 N6 106.1(9) . .
C6 N5 Cd3 123.6(8) . .
N6 N5 Cd3 123.9(6) . .
N7 N6 N5 109.7(9) . .
N7 N6 Cd2 128.2(8) . .
N5 N6 Cd2 121.6(7) . .
N6 N7 N8 107.8(10) . .
N6 N7 Cd2 130.3(8) . 2_766
N8 N7 Cd2 118.1(7) . 2_766
C6 N8 N7 105.8(10) . .
C6 N8 Cd1 136.1(8) . 1_545
N7 N8 Cd1 115.1(7) . 1_545
N10 N9 Cd2 112.5(10) . .
N10 N9 Cd3 112.8(10) . .
Cd2 N9 Cd3 113.5(4) . .
N9 N10 N11 171.1(14) . .
N10' N9' Cd2 114(4) . .
N10' N9' Cd3 102(4) . .
Cd2 N9' Cd3 131.7(19) . .
N9' N10' N11' 174(6) . .
N13 N12 Cd1 120.5(8) . .
N13 N12 Cd2 124.4(8) . 1_455
Cd1 N12 Cd2 104.9(3) . 1_455
N14 N13 N12 177.5(12) . .
N13 N14 Cd2 135.6(9) . 2_676
C4 O1 C3 110.6(10) . .
C4 O1 Cd3 129.2(8) . .
C3 O1 Cd3 113.6(7) . .

loop_
_geom_bond_atom_site_label_1
_geom_bond_atom_site_label_2
_geom_bond_distance
_geom_bond_site_symmetry_2
Cd1 N3 2.260(10) .
Cd1 N3 2.260(10) 2_676
Cd1 N12 2.333(9) .
Cd1 N12 2.333(9) 2_676
Cd1 N8 2.343(10) 1_565
Cd1 N8 2.343(10) 2_666
Cd2 N9' 2.11(5) .
Cd2 N4 2.303(9) 1_655
Cd2 N6 2.325(9) .
Cd2 N9 2.349(12) .
Cd2 N12 2.373(9) 1_655
Cd2 N14 2.382(10) 2_676
Cd2 N7 2.452(10) 2_766
Cd3 N9' 2.22(5) .
Cd3 N1 2.305(9) .
Cd3 N5 2.361(9) .
Cd3 N9 2.369(13) .
Cd3 O1 2.498(8) .
Cd3 Br1 2.6744(18) 2_665
Cd3 Br1 2.7297(18) .
Br1 Cd3 2.6744(18) 2_665
C1 N4 1.316(14) .
C1 N1 1.372(14) .
C1 C2 1.467(17) .
C2 C3 1.434(17) .
C2 H2A 0.9900 .
C2 H2B 0.9900 .
C3 O1 1.476(15) .
C3 H3A 0.9900 .
C3 H3B 0.9900 .
C4 O1 1.427(15) .
C4 C5 1.511(18) .
C4 H4A 0.9900 .
C4 H4B 0.9900 .
C5 C6 1.502(16) .
C5 H5A 0.9900 .
C5 H5B 0.9900 .
C6 N5 1.292(14) .
C6 N8 1.325(15) .
N1 N2 1.313(12) .
N2 N3 1.284(12) .
N3 N4 1.359(13) .
N4 Cd2 2.303(9) 1_455
N5 N6 1.334(12) .
N6 N7 1.291(12) .
N7 N8 1.344(13) .
N7 Cd2 2.452(10) 2_766
N8 Cd1 2.343(10) 1_545
N9 N10 1.141(8) .
N10 N11 1.153(8) .
N9' N10' 1.155(9) .
N10' N11' 1.170(10) .
N12 N13 1.197(13) .
N12 Cd2 2.373(9) 1_455
N13 N14 1.147(13) .
N14 Cd2 2.382(10) 2_676

loop_
_geom_torsion_atom_site_label_1
_geom_torsion_atom_site_label_2
_geom_torsion_atom_site_label_3
_geom_torsion_atom_site_label_4
_geom_torsion
_geom_torsion_site_symmetry_1
_geom_torsion_site_symmetry_4
N9' Cd3 Br1 Cd3 115.8(11) . 2_665
N1 Cd3 Br1 Cd3 -162.3(2) . 2_665
N5 Cd3 Br1 Cd3 -139(3) . 2_665
N9 Cd3 Br1 Cd3 105.2(3) . 2_665
O1 Cd3 Br1 Cd3 -89.70(19) . 2_665
Br1 Cd3 Br1 Cd3 0.0 2_665 2_665
N4 C1 C2 C3 167.3(12) . .
N1 C1 C2 C3 -18(2) . .
C1 C2 C3 O1 53.3(17) . .
O1 C4 C5 C6 66.7(14) . .
C4 C5 C6 N5 -77.0(16) . .
C4 C5 C6 N8 104.2(14) . .
N4 C1 N1 N2 -1.7(13) . .
C2 C1 N1 N2 -177.1(12) . .
N4 C1 N1 Cd3 -169.9(8) . .
C2 C1 N1 Cd3 14.6(19) . .
N9' Cd3 N1 N2 8.2(13) . .
N5 Cd3 N1 N2 86.7(8) . .
N9 Cd3 N1 N2 -0.1(8) . .
O1 Cd3 N1 N2 166.9(8) . .
Br1 Cd3 N1 N2 -180.0(5) 2_665 .
Br1 Cd3 N1 N2 -95.4(8) . .
N9' Cd3 N1 C1 175.4(15) . .
N5 Cd3 N1 C1 -106.2(11) . .
N9 Cd3 N1 C1 167.1(11) . .
O1 Cd3 N1 C1 -25.9(10) . .
Br1 Cd3 N1 C1 -12.8(17) 2_665 .
Br1 Cd3 N1 C1 71.8(10) . .
C1 N1 N2 N3 1.4(12) . .
Cd3 N1 N2 N3 172.0(7) . .
N1 N2 N3 N4 -0.7(12) . .
N1 N2 N3 Cd1 -175.1(7) . .
N3 Cd1 N3 N2 144(100) 2_676 .
N12 Cd1 N3 N2 146.8(9) . .
N12 Cd1 N3 N2 -33.2(9) 2_676 .
N8 Cd1 N3 N2 50.5(9) 1_565 .
N8 Cd1 N3 N2 -129.5(9) 2_666 .
N3 Cd1 N3 N4 -30(100) 2_676 .
N12 Cd1 N3 N4 -26.8(9) . .
N12 Cd1 N3 N4 153.2(9) 2_676 .
N8 Cd1 N3 N4 -123.1(9) 1_565 .
N8 Cd1 N3 N4 56.9(9) 2_666 .
N1 C1 N4 N3 1.2(12) . .
C2 C1 N4 N3 176.8(12) . .
N1 C1 N4 Cd2 176.9(8) . 1_455
C2 C1 N4 Cd2 -8(2) . 1_455
N2 N3 N4 C1 -0.4(12) . .
Cd1 N3 N4 C1 174.0(7) . .
N2 N3 N4 Cd2 -177.1(7) . 1_455
Cd1 N3 N4 Cd2 -2.7(11) . 1_455
N8 C6 N5 N6 2.0(12) . .
C5 C6 N5 N6 -176.9(10) . .
N8 C6 N5 Cd3 -150.8(8) . .
C5 C6 N5 Cd3 30.3(15) . .
N9' Cd3 N5 C6 161.3(14) . .
N1 Cd3 N5 C6 78.2(9) . .
N9 Cd3 N5 C6 171.2(9) . .
O1 Cd3 N5 C6 5.2(9) . .
Br1 Cd3 N5 C6 -84.0(9) 2_665 .
Br1 Cd3 N5 C6 55(3) . .
N9' Cd3 N5 N6 13.3(14) . .
N1 Cd3 N5 N6 -69.8(9) . .
N9 Cd3 N5 N6 23.1(9) . .
O1 Cd3 N5 N6 -142.9(9) . .
Br1 Cd3 N5 N6 128.0(8) 2_665 .
Br1 Cd3 N5 N6 -93(3) . .
C6 N5 N6 N7 -2.3(11) . .
Cd3 N5 N6 N7 150.4(7) . .
C6 N5 N6 Cd2 -175.3(7) . .
Cd3 N5 N6 Cd2 -22.6(11) . .
N9' Cd2 N6 N7 -154.8(15) . .
N4 Cd2 N6 N7 102.8(9) 1_655 .
N9 Cd2 N6 N7 -163.8(9) . .
N12 Cd2 N6 N7 -92(3) 1_655 .
N14 Cd2 N6 N7 -55.1(9) 2_676 .
N7 Cd2 N6 N7 21.8(10) 2_766 .
N9' Cd2 N6 N5 16.8(14) . .
N4 Cd2 N6 N5 -85.6(8) 1_655 .
N9 Cd2 N6 N5 7.8(8) . .
N12 Cd2 N6 N5 79(4) 1_655 .
N14 Cd2 N6 N5 116.5(8) 2_676 .
N7 Cd2 N6 N5 -166.5(7) 2_766 .
N5 N6 N7 N8 1.7(11) . .
Cd2 N6 N7 N8 174.1(6) . .
N5 N6 N7 Cd2 158.6(7) . 2_766
Cd2 N6 N7 Cd2 -28.9(13) . 2_766
N5 C6 N8 N7 -1.0(13) . .
C5 C6 N8 N7 177.9(10) . .
N5 C6 N8 Cd1 157.5(8) . 1_545
C5 C6 N8 Cd1 -23.7(18) . 1_545
N6 N7 N8 C6 -0.5(12) . .
Cd2 N7 N8 C6 -160.7(7) 2_766 .
N6 N7 N8 Cd1 -164.1(6) . 1_545
Cd2 N7 N8 Cd1 35.7(9) 2_766 1_545
N9' Cd2 N9 N10 91(7) . .
N4 Cd2 N9 N10 -121.9(11) 1_655 .
N6 Cd2 N9 N10 137.9(11) . .
N12 Cd2 N9 N10 -36.7(11) 1_655 .
N14 Cd2 N9 N10 49.3(11) 2_676 .
N7 Cd2 N9 N10 -82(2) 2_766 .
N9' Cd2 N9 Cd3 -38(6) . .
N4 Cd2 N9 Cd3 108.4(4) 1_655 .
N6 Cd2 N9 Cd3 8.2(4) . .
N12 Cd2 N9 Cd3 -166.5(4) 1_655 .
N14 Cd2 N9 Cd3 -80.4(5) 2_676 .
N7 Cd2 N9 Cd3 148.4(19) 2_766 .
N9' Cd3 N9 N10 -95(6) . .
N1 Cd3 N9 N10 -55.0(11) . .
N5 Cd3 N9 N10 -143.9(11) . .
O1 Cd3 N9 N10 -96.6(13) . .
Br1 Cd3 N9 N10 124.9(10) 2_665 .
Br1 Cd3 N9 N10 31.4(10) . .
N9' Cd3 N9 Cd2 35(6) . .
N1 Cd3 N9 Cd2 74.6(5) . .
N5 Cd3 N9 Cd2 -14.3(4) . .
O1 Cd3 N9 Cd2 33.0(12) . .
Br1 Cd3 N9 Cd2 -105.5(4) 2_665 .
Br1 Cd3 N9 Cd2 161.0(4) . .
Cd2 N9 N10 N11 133(9) . .
Cd3 N9 N10 N11 -97(9) . .
N4 Cd2 N9' N10' -44(4) 1_655 .
N6 Cd2 N9' N10' -143(4) . .
N9 Cd2 N9' N10' -10(4) . .
N12 Cd2 N9' N10' 42(4) 1_655 .
N14 Cd2 N9' N10' 130(4) 2_676 .
N7 Cd2 N9' N10' 154(17) 2_766 .
N4 Cd2 N9' Cd3 91(2) 1_655 .
N6 Cd2 N9' Cd3 -7(2) . .
N9 Cd2 N9' Cd3 126(8) . .
N12 Cd2 N9' Cd3 178(2) 1_655 .
N14 Cd2 N9' Cd3 -95(3) 2_676 .
N7 Cd2 N9' Cd3 -70(21) 2_766 .
N1 Cd3 N9' N10' -130(4) . .
N5 Cd3 N9' N10' 140(4) . .
N9 Cd3 N9' N10' 10(4) . .
O1 Cd3 N9' N10' -171(3) . .
Br1 Cd3 N9' N10' 53(4) 2_665 .
Br1 Cd3 N9' N10' -45(4) . .
N1 Cd3 N9' Cd2 91(2) . .
N5 Cd3 N9' Cd2 1(2) . .
N9 Cd3 N9' Cd2 -129(8) . .
O1 Cd3 N9' Cd2 50(4) . .
Br1 Cd3 N9' Cd2 -86(2) 2_665 .
Br1 Cd3 N9' Cd2 176(2) . .
Cd2 N9' N10' N11' -53(57) . .
Cd3 N9' N10' N11' 160(55) . .
N3 Cd1 N12 N13 -172.1(9) . .
N3 Cd1 N12 N13 7.9(9) 2_676 .
N12 Cd1 N12 N13 -94(100) 2_676 .
N8 Cd1 N12 N13 -82.5(9) 1_565 .
N8 Cd1 N12 N13 97.5(9) 2_666 .
N3 Cd1 N12 Cd2 41.2(4) . 1_455
N3 Cd1 N12 Cd2 -138.8(4) 2_676 1_455
N12 Cd1 N12 Cd2 119(100) 2_676 1_455
N8 Cd1 N12 Cd2 130.8(4) 1_565 1_455
N8 Cd1 N12 Cd2 -49.2(4) 2_666 1_455
Cd1 N12 N13 N14 89(28) . .
Cd2 N12 N13 N14 -131(27) 1_455 .
N12 N13 N14 Cd2 179(100) . 2_676
C5 C4 O1 C3 -175.0(10) . .
C5 C4 O1 Cd3 -25.7(14) . .
C2 C3 O1 C4 77.1(14) . .
C2 C3 O1 Cd3 -77.3(13) . .
N9' Cd3 O1 C4 -54(2) . .
N1 Cd3 O1 C4 -97.4(10) . .
N5 Cd3 O1 C4 -5.5(9) . .
N9 Cd3 O1 C4 -53.6(14) . .
Br1 Cd3 O1 C4 86.6(9) 2_665 .
Br1 Cd3 O1 C4 178.5(9) . .
N9' Cd3 O1 C3 94(2) . .
N1 Cd3 O1 C3 51.1(8) . .
N5 Cd3 O1 C3 143.0(8) . .
N9 Cd3 O1 C3 94.9(12) . .
Br1 Cd3 O1 C3 -124.9(8) 2_665 .
Br1 Cd3 O1 C3 -33.0(8) . .
